data_7128918
loop_
_publ_author_name
'Katzman, Benjamin D.'
'Maar, Ryan R.'
'Cappello, Daniela'
'Sattler, Madeleine O.'
'Boyle, Paul D.'
'Staroverov, Viktor N.'
'Gilroy, Joe B.'

_publ_section_title
;
 A strongly Lewis-acidic and fluorescent borenium cation supported by a
 tridentate formazanate ligand
;
_journal_name_full 'Chemical Communications'
_journal_paper_doi 10.1039/D1CC03873G
_journal_year 2021
_chemical_formula_sum 'C52 H26 B2 F20 N4 O'
_chemical_formula_weight 1124.39
_space_group_crystal_system monoclinic
_space_group_IT_number 14
_space_group_name_Hall '-P 2ybc'
_space_group_name_H-M_alt 'P 1 21/c 1'
_atom_sites_solution_hydrogens mixed
_atom_sites_solution_primary dual
_atom_sites_solution_secondary difmap
_audit_creation_method SHELXL-2016/6
_audit_update_record
;
2021-06-21 deposited with the CCDC.	2021-08-17 downloaded from the CCDC.
;
_cell_angle_alpha 90
_cell_angle_beta 115.728(10)
_cell_angle_gamma 90
_cell_formula_units_Z 4
_cell_length_a 17.113(6)
_cell_length_b 20.345(7)
_cell_length_c 15.711(6)
_cell_measurement_reflns_used 9848
_cell_measurement_temperature 110
_cell_measurement_theta_max 23.37
_cell_measurement_theta_min 2.47
_cell_volume 4928(3)
_computing_cell_refinement SAINT
_computing_data_collection Apex3
_computing_data_reduction SAINT
_computing_molecular_graphics Mercury
_computing_publication_material cif2tables.py
_computing_structure_refinement SHELXL
_computing_structure_solution SHELXT
_diffrn_ambient_temperature 110
_diffrn_detector 'CCD plate'
_diffrn_detector_type 'Bruker Apex2'
_diffrn_measured_fraction_theta_full 0.997
_diffrn_measured_fraction_theta_max 0.997
_diffrn_measurement_device '\k-geometry diffractometer'
_diffrn_measurement_device_type 'Bruker Kappa Axis Apex2'
_diffrn_measurement_method 'phi and omega scans'
_diffrn_radiation_type MoK\a
_diffrn_radiation_wavelength 0.71073
_diffrn_reflns_av_R_equivalents 0.0867
_diffrn_reflns_av_unetI/netI 0.0267
_diffrn_reflns_Laue_measured_fraction_full 0.997
_diffrn_reflns_Laue_measured_fraction_max 0.997
_diffrn_reflns_limit_h_max 19
_diffrn_reflns_limit_h_min -19
_diffrn_reflns_limit_k_max 22
_diffrn_reflns_limit_k_min -22
_diffrn_reflns_limit_l_max 17
_diffrn_reflns_limit_l_min -17
_diffrn_reflns_number 140805
_diffrn_reflns_point_group_measured_fraction_full 0.997
_diffrn_reflns_point_group_measured_fraction_max 0.997
_diffrn_reflns_theta_full 23.562
_diffrn_reflns_theta_max 23.562
_diffrn_reflns_theta_min 2.466
_diffrn_source 'sealed tube'
_exptl_absorpt_coefficient_mu 0.144
_exptl_absorpt_correction_T_max 0.7449
_exptl_absorpt_correction_T_min 0.6573
_exptl_absorpt_correction_type multi-scan
_exptl_absorpt_process_details SADABS
_exptl_crystal_colour purple
_exptl_crystal_density_diffrn 1.516
_exptl_crystal_description plate
_exptl_crystal_F_000 2256
_exptl_crystal_size_max 0.294
_exptl_crystal_size_mid 0.221
_exptl_crystal_size_min 0.028
_refine_diff_density_max 0.257
_refine_diff_density_min -0.266
_refine_diff_density_rms 0.041
_refine_ls_extinction_method none
_refine_ls_goodness_of_fit_ref 1.018
_refine_ls_hydrogen_treatment mixed
_refine_ls_matrix_type full
_refine_ls_number_parameters 830
_refine_ls_number_reflns 7319
_refine_ls_number_restraints 15
_refine_ls_restrained_S_all 1.017
_refine_ls_R_factor_all 0.0478
_refine_ls_R_factor_gt 0.0302
_refine_ls_shift/su_max 0.001
_refine_ls_shift/su_mean 0.000
_refine_ls_structure_factor_coef Fsqd
_refine_ls_weighting_details 'w=1/[\s^2^(Fo^2^)+(0.0382P)^2^+2.0738P] where P=(Fo^2^+2Fc^2^)/3'
_refine_ls_weighting_scheme calc
_refine_ls_wR_factor_gt 0.0703
_refine_ls_wR_factor_ref 0.0785
_reflns_Friedel_coverage 0.000
_reflns_number_gt 5691
_reflns_number_total 7319
_reflns_threshold_expression 'I > 2\s(I)'
_cod_data_source_file d1cc03873g2.cif
_cod_data_source_block 9
_cod_original_sg_symbol_H-M 'P 21/c'
_cod_database_code 7128918
_shelx_shelxl_version_number 2016/6
_shelx_space_group_comment
;
The symmetry employed for this shelxl refinement is uniquely defined
by the following loop, which should always be used as a source of
symmetry information in preference to the above space-group names.
They are only intended as comments.
;
_shelx_estimated_absorpt_t_min 0.959
_shelx_estimated_absorpt_t_max 0.996

loop_
_space_group_symop_operation_xyz
'x, y, z'
'-x, y+1/2, -z+1/2'
'-x, -y, -z'
'x, -y-1/2, z-1/2'

loop_
_atom_site_label
_atom_site_type_symbol
_atom_site_fract_x
_atom_site_fract_y
_atom_site_fract_z
_atom_site_U_iso_or_equiv
_atom_site_adp_type
_atom_site_occupancy
_atom_site_site_symmetry_order
_atom_site_calc_flag
_atom_site_refinement_flags_posn
_atom_site_refinement_flags_adp
_atom_site_refinement_flags_occupancy
_atom_site_disorder_assembly
_atom_site_disorder_group
B1 B 0.45817(15) 0.83037(11) 0.52054(16) 0.0210(5) Uani 1 1 d . . . . .
O1 O 0.42967(8) 0.78332(6) 0.55902(9) 0.0233(3) Uani 1 1 d . . . . .
N1 N 0.54804(10) 0.83726(7) 0.53519(11) 0.0195(4) Uani 1 1 d . . . . .
N2 N 0.57240(10) 0.88691(8) 0.49666(11) 0.0211(4) Uani 1 1 d . . . . .
N3 N 0.42699(10) 0.92695(7) 0.41827(11) 0.0217(4) Uani 1 1 d . . . . .
N4 N 0.40065(10) 0.87860(8) 0.45544(11) 0.0198(4) Uani 1 1 d . . . . .
C1 C 0.51207(12) 0.92968(9) 0.44180(13) 0.0199(4) Uani 1 1 d . . . . .
C2 C 0.61517(12) 0.78992(9) 0.58328(13) 0.0207(4) Uani 1 1 d . . . . .
C3 C 0.60872(14) 0.74807(10) 0.64997(15) 0.0265(5) Uani 1 1 d . . . . .
H3 H 0.5612(14) 0.7527(10) 0.6655(14) 0.030(6) Uiso 1 1 d . . . . .
C4 C 0.67191(14) 0.70092(11) 0.69268(16) 0.0314(5) Uani 1 1 d . . . . .
H4 H 0.6657(14) 0.6719(11) 0.7403(16) 0.035(6) Uiso 1 1 d . . . . .
C5 C 0.74174(13) 0.69390(10) 0.67015(15) 0.0282(5) Uani 1 1 d . . . . .
C6 C 0.74765(14) 0.73760(10) 0.60473(15) 0.0265(5) Uani 1 1 d . . . . .
H6 H 0.7959(14) 0.7331(10) 0.5870(15) 0.034(6) Uiso 1 1 d . . . . .
C7 C 0.68576(13) 0.78523(10) 0.56179(15) 0.0231(5) Uani 1 1 d . . . . .
H7 H 0.6894(13) 0.8143(10) 0.5152(15) 0.028(6) Uiso 1 1 d . . . . .
C8 C 0.30903(12) 0.87192(9) 0.42276(13) 0.0206(4) Uani 1 1 d . . . . .
C9 C 0.27975(13) 0.82221(9) 0.46286(13) 0.0214(4) Uani 1 1 d . . . . .
C10 C 0.19066(13) 0.81359(10) 0.42861(14) 0.0231(5) Uani 1 1 d . . . . .
H10 H 0.1703(13) 0.7791(10) 0.4544(14) 0.025(5) Uiso 1 1 d . . . . .
C11 C 0.13369(14) 0.85280(10) 0.35662(15) 0.0248(5) Uani 1 1 d . . . . .
H11 H 0.0709(14) 0.8471(9) 0.3324(13) 0.022(5) Uiso 1 1 d . . . . .
C12 C 0.16410(13) 0.90222(10) 0.31804(15) 0.0265(5) Uani 1 1 d . . . . .
H12 H 0.1238(14) 0.9299(10) 0.2661(15) 0.033(6) Uiso 1 1 d . . . . .
C13 C 0.25211(13) 0.91228(10) 0.35082(15) 0.0252(5) Uani 1 1 d . . . . .
H13 H 0.2745(13) 0.9450(11) 0.3245(14) 0.028(6) Uiso 1 1 d . . . . .
C14 C 0.54028(12) 0.98387(9) 0.39887(14) 0.0215(4) Uani 1 1 d . . . . .
C15 C 0.62697(14) 0.99055(11) 0.41619(16) 0.0277(5) Uani 1 1 d . . . . .
H15 H 0.6673(14) 0.9592(11) 0.4565(15) 0.032(6) Uiso 1 1 d . . . . .
C16 C 0.65188(15) 1.04027(11) 0.37295(16) 0.0314(5) Uani 1 1 d . . . . .
H16 H 0.7117(14) 1.0452(10) 0.3861(14) 0.029(6) Uiso 1 1 d . . . . .
C17 C 0.59099(14) 1.08377(11) 0.31251(15) 0.0285(5) Uani 1 1 d . . . . .
H17 H 0.6097(13) 1.1185(10) 0.2829(14) 0.027(5) Uiso 1 1 d . . . . .
C18 C 0.50492(14) 1.07819(10) 0.29598(15) 0.0274(5) Uani 1 1 d . . . . .
H18 H 0.4622(13) 1.1088(10) 0.2541(14) 0.026(5) Uiso 1 1 d . . . . .
C19 C 0.47911(14) 1.02826(10) 0.33837(14) 0.0243(5) Uani 1 1 d . . . . .
H19 H 0.4173(14) 1.0236(10) 0.3247(14) 0.029(6) Uiso 1 1 d . . . . .
C20 C 0.80947(15) 0.64199(11) 0.71609(18) 0.0406(6) Uani 1 1 d . . . . .
H20A H 0.853094 0.644611 0.691482 0.061 Uiso 0.5 1 calc R U P . .
H20B H 0.837416 0.648941 0.784602 0.061 Uiso 0.5 1 calc R U P . .
H20C H 0.782104 0.598513 0.702188 0.061 Uiso 0.5 1 calc R U P . .
H20D H 0.795316 0.616766 0.760700 0.061 Uiso 0.5 1 calc R U P . .
H20E H 0.810993 0.612435 0.667579 0.061 Uiso 0.5 1 calc R U P . .
H20F H 0.866305 0.662863 0.749994 0.061 Uiso 0.5 1 calc R U P . .
C21 C 0.33920(13) 0.77824(11) 0.54075(16) 0.0270(5) Uani 1 1 d . . . . .
H21A H 0.3371(14) 0.7889(11) 0.6036(16) 0.039(6) Uiso 1 1 d . . . . .
H21B H 0.3234(13) 0.7308(11) 0.5224(15) 0.032(6) Uiso 1 1 d . . . . .
B2 B 0.99413(14) 0.38424(11) 0.73070(16) 0.0202(5) Uani 1 1 d . . . . .
C1A C 0.94717(12) 0.32871(9) 0.77105(13) 0.0186(4) Uani 1 1 d . . . . .
C2A C 0.87568(12) 0.34776(9) 0.78566(13) 0.0206(4) Uani 1 1 d . . . . .
C3A C 0.83831(12) 0.30992(10) 0.83042(14) 0.0228(5) Uani 1 1 d . . . . .
C4A C 0.87039(13) 0.24827(10) 0.86238(14) 0.0254(5) Uani 1 1 d . . . . .
C5A C 0.94083(13) 0.22643(9) 0.85063(13) 0.0230(5) Uani 1 1 d . . . . .
C6A C 0.97708(12) 0.26647(10) 0.80578(13) 0.0205(4) Uani 1 1 d . . . . .
F2A F 0.83908(7) 0.40727(5) 0.75455(8) 0.0243(3) Uani 1 1 d . . . . .
F3A F 0.76981(7) 0.33285(6) 0.84345(8) 0.0312(3) Uani 1 1 d . . . . .
F4A F 0.83304(8) 0.21026(6) 0.90486(8) 0.0347(3) Uani 1 1 d . . . . .
F5A F 0.97439(8) 0.16669(5) 0.88242(8) 0.0334(3) Uani 1 1 d . . . . .
F6A F 1.04689(7) 0.24057(5) 0.79818(8) 0.0264(3) Uani 1 1 d . . . . .
C1B C 1.03095(12) 0.43562(9) 0.82131(13) 0.0197(4) Uani 1 1 d . . . . .
C2B C 0.99710(13) 0.49646(10) 0.82754(14) 0.0224(5) Uani 1 1 d . . . . .
C3B C 1.02660(13) 0.53382(10) 0.90905(15) 0.0254(5) Uani 1 1 d . . . . .
C4B C 1.09353(13) 0.51126(10) 0.98994(14) 0.0267(5) Uani 1 1 d . . . . .
C5B C 1.12867(13) 0.45066(11) 0.98925(14) 0.0259(5) Uani 1 1 d . . . . .
C6B C 1.09699(12) 0.41479(10) 0.90673(14) 0.0217(5) Uani 1 1 d . . . . .
F2B F 0.93060(7) 0.52322(5) 0.75184(8) 0.0284(3) Uani 1 1 d . . . . .
F3B F 0.98947(8) 0.59224(5) 0.90999(9) 0.0338(3) Uani 1 1 d . . . . .
F4B F 1.12361(8) 0.54741(6) 1.06985(8) 0.0393(3) Uani 1 1 d . . . . .
F5B F 1.19326(7) 0.42661(6) 1.06910(8) 0.0353(3) Uani 1 1 d . . . . .
F6B F 1.13388(7) 0.35508(5) 0.91162(8) 0.0262(3) Uani 1 1 d . . . . .
C1C C 0.92530(12) 0.41745(9) 0.62997(13) 0.0187(4) Uani 1 1 d . . . . .
C2C C 0.94855(12) 0.47372(9) 0.59590(14) 0.0215(4) Uani 1 1 d . . . . .
C3C C 0.89779(13) 0.50400(9) 0.51149(14) 0.0242(5) Uani 1 1 d . . . . .
C4C C 0.81955(13) 0.47641(10) 0.45257(14) 0.0272(5) Uani 1 1 d . . . . .
C5C C 0.79364(12) 0.42028(10) 0.48134(14) 0.0241(5) Uani 1 1 d . . . . .
C6C C 0.84572(12) 0.39261(9) 0.56781(14) 0.0199(4) Uani 1 1 d . . . . .
F2C F 1.02648(7) 0.50231(5) 0.64905(7) 0.0265(3) Uani 1 1 d . . . . .
F3C F 0.92447(8) 0.55980(6) 0.48598(8) 0.0338(3) Uani 1 1 d . . . . .
F4C F 0.76945(8) 0.50357(6) 0.36838(8) 0.0413(3) Uani 1 1 d . . . . .
F5C F 0.71695(7) 0.39218(6) 0.42430(8) 0.0346(3) Uani 1 1 d . . . . .
F6C F 0.81283(7) 0.33711(5) 0.58849(8) 0.0248(3) Uani 1 1 d . . . . .
C1D C 1.07188(12) 0.35522(9) 0.70498(13) 0.0187(4) Uani 1 1 d . . . . .
C2D C 1.15487(12) 0.38068(9) 0.73373(13) 0.0206(4) Uani 1 1 d . . . . .
C3D C 1.21440(12) 0.35677(10) 0.70365(14) 0.0233(5) Uani 1 1 d . . . . .
C4D C 1.19208(13) 0.30627(10) 0.63975(14) 0.0265(5) Uani 1 1 d . . . . .
C5D C 1.11037(13) 0.27936(10) 0.60727(14) 0.0248(5) Uani 1 1 d . . . . .
C6D C 1.05359(12) 0.30432(9) 0.63988(13) 0.0210(4) Uani 1 1 d . . . . .
F2D F 1.18314(7) 0.43225(5) 0.79429(8) 0.0262(3) Uani 1 1 d . . . . .
F3D F 1.29482(7) 0.38347(6) 0.73661(8) 0.0314(3) Uani 1 1 d . . . . .
F4D F 1.24926(8) 0.28324(6) 0.60891(9) 0.0386(3) Uani 1 1 d . . . . .
F5D F 1.08734(8) 0.22946(6) 0.54494(8) 0.0362(3) Uani 1 1 d . . . . .
F6D F 0.97392(7) 0.27583(5) 0.60451(8) 0.0265(3) Uani 1 1 d . . . . .
C1T C 0.5419(7) 0.2122(5) 0.7116(9) 0.035(2) Uani 0.610(8) 1 d D . P A 1
C2T C 0.4693(10) 0.2533(10) 0.6568(13) 0.032(3) Uani 0.610(8) 1 d D . P A 1
H2T H 0.413892 0.245112 0.654838 0.038 Uiso 0.610(8) 1 calc R U P A 1
C3T C 0.4812(10) 0.3048(8) 0.6071(13) 0.046(3) Uani 0.610(8) 1 d D . P A 1
H3T H 0.434034 0.332839 0.570950 0.055 Uiso 0.610(8) 1 calc R U P A 1
C4T C 0.5634(9) 0.3158(7) 0.6100(13) 0.051(3) Uani 0.610(8) 1 d D . P A 1
H4T H 0.571575 0.351146 0.575230 0.061 Uiso 0.610(8) 1 calc R U P A 1
C5T C 0.6294(12) 0.2770(5) 0.6608(11) 0.051(4) Uani 0.610(8) 1 d D . P A 1
H5T H 0.684759 0.285496 0.662852 0.061 Uiso 0.610(8) 1 calc R U P A 1
C6T C 0.6193(10) 0.2246(6) 0.7109(10) 0.048(5) Uani 0.610(8) 1 d D . P A 1
H6T H 0.667418 0.196818 0.745277 0.057 Uiso 0.610(8) 1 calc R U P A 1
C7T C 0.5307(3) 0.1540(3) 0.7662(3) 0.0473(16) Uani 0.610(8) 1 d D . P A 1
H7T1 H 0.470814 0.152736 0.758700 0.071 Uiso 0.610(8) 1 calc R U P A 1
H7T2 H 0.543647 0.113174 0.741723 0.071 Uiso 0.610(8) 1 calc R U P A 1
H7T3 H 0.570480 0.158611 0.833277 0.071 Uiso 0.610(8) 1 calc R U P A 1
C1T' C 0.5637(18) 0.2949(11) 0.625(2) 0.066(7) Uani 0.390(8) 1 d D . P A 2
C2T' C 0.6294(13) 0.2483(9) 0.6811(16) 0.051(9) Uani 0.390(8) 1 d D . P A 2
H2T' H 0.686473 0.251965 0.685707 0.062 Uiso 0.390(8) 1 calc R U P A 2
C3T' C 0.6099(14) 0.1992(9) 0.7274(16) 0.054(6) Uani 0.390(8) 1 d D . P A 2
H3T' H 0.652754 0.168217 0.764420 0.065 Uiso 0.390(8) 1 calc R U P A 2
C4T' C 0.5248(14) 0.1952(10) 0.7191(16) 0.047(5) Uani 0.390(8) 1 d D . P A 2
H4T' H 0.509413 0.159978 0.748430 0.056 Uiso 0.390(8) 1 calc R U P A 2
C5T' C 0.466(2) 0.2395(18) 0.671(3) 0.042(5) Uani 0.390(8) 1 d D . P A 2
H5T' H 0.410640 0.237294 0.670494 0.050 Uiso 0.390(8) 1 calc R U P A 2
C6T' C 0.4843(15) 0.2893(12) 0.623(2) 0.042(5) Uani 0.390(8) 1 d D . P A 2
H6T' H 0.440102 0.319773 0.586870 0.050 Uiso 0.390(8) 1 calc R U P A 2
C7T' C 0.5911(8) 0.3506(5) 0.5782(7) 0.088(4) Uani 0.390(8) 1 d D . P A 2
H7T4 H 0.651618 0.344230 0.589689 0.133 Uiso 0.390(8) 1 calc R U P A 2
H7T5 H 0.553903 0.350279 0.510006 0.133 Uiso 0.390(8) 1 calc R U P A 2
H7T6 H 0.585171 0.392843 0.604764 0.133 Uiso 0.390(8) 1 calc R U P A 2

loop_
_atom_site_aniso_label
_atom_site_aniso_U_11
_atom_site_aniso_U_22
_atom_site_aniso_U_33
_atom_site_aniso_U_23
_atom_site_aniso_U_13
_atom_site_aniso_U_12
B1 0.0263(13) 0.0180(12) 0.0197(12) -0.0030(10) 0.0108(10) -0.0003(10)
O1 0.0218(7) 0.0225(7) 0.0273(8) 0.0045(6) 0.0123(6) 0.0002(6)
N1 0.0214(9) 0.0191(9) 0.0186(9) 0.0015(7) 0.0091(7) 0.0009(7)
N2 0.0239(9) 0.0183(9) 0.0233(9) -0.0003(7) 0.0122(8) -0.0019(7)
N3 0.0248(9) 0.0185(9) 0.0239(9) 0.0015(7) 0.0125(8) -0.0014(7)
N4 0.0199(9) 0.0200(9) 0.0211(9) 0.0006(7) 0.0104(7) -0.0007(7)
C1 0.0204(11) 0.0186(11) 0.0219(11) -0.0004(9) 0.0102(9) 0.0014(9)
C2 0.0204(11) 0.0185(10) 0.0210(11) -0.0017(9) 0.0069(9) 0.0001(9)
C3 0.0235(11) 0.0298(12) 0.0271(12) 0.0046(10) 0.0118(10) 0.0023(10)
C4 0.0280(12) 0.0315(13) 0.0325(13) 0.0098(11) 0.0110(11) 0.0015(10)
C5 0.0248(12) 0.0219(11) 0.0314(12) 0.0001(10) 0.0061(10) 0.0011(9)
C6 0.0226(11) 0.0262(12) 0.0294(12) 0.0002(10) 0.0102(10) 0.0019(10)
C7 0.0223(11) 0.0233(11) 0.0226(11) -0.0013(10) 0.0088(9) -0.0020(9)
C8 0.0177(10) 0.0223(11) 0.0224(11) -0.0016(9) 0.0093(9) 0.0005(9)
C9 0.0255(11) 0.0187(11) 0.0228(11) -0.0025(9) 0.0131(9) -0.0007(9)
C10 0.0241(12) 0.0207(11) 0.0298(12) -0.0048(10) 0.0166(10) -0.0036(9)
C11 0.0192(12) 0.0243(12) 0.0312(12) -0.0064(10) 0.0111(10) -0.0007(9)
C12 0.0222(12) 0.0260(12) 0.0284(12) 0.0024(10) 0.0082(10) 0.0049(10)
C13 0.0261(12) 0.0214(11) 0.0300(12) 0.0022(10) 0.0141(10) 0.0015(9)
C14 0.0252(11) 0.0203(11) 0.0219(11) -0.0014(9) 0.0131(9) -0.0010(9)
C15 0.0257(12) 0.0258(12) 0.0336(13) 0.0046(10) 0.0147(10) 0.0019(10)
C16 0.0243(12) 0.0321(13) 0.0414(14) 0.0046(11) 0.0177(11) -0.0031(10)
C17 0.0312(13) 0.0258(12) 0.0326(13) 0.0040(10) 0.0178(11) -0.0035(10)
C18 0.0290(12) 0.0256(12) 0.0277(12) 0.0060(10) 0.0124(10) 0.0025(10)
C19 0.0233(12) 0.0237(11) 0.0276(12) 0.0005(9) 0.0126(10) -0.0013(9)
C20 0.0335(13) 0.0315(13) 0.0544(16) 0.0117(12) 0.0169(12) 0.0085(11)
C21 0.0193(11) 0.0305(13) 0.0324(13) 0.0046(10) 0.0124(10) -0.0019(9)
B2 0.0209(12) 0.0184(12) 0.0220(12) 0.0001(10) 0.0101(10) -0.0006(10)
C1A 0.0188(10) 0.0191(11) 0.0163(10) -0.0011(8) 0.0062(8) -0.0024(8)
C2A 0.0226(11) 0.0195(11) 0.0192(10) -0.0015(9) 0.0087(9) -0.0008(9)
C3A 0.0214(11) 0.0277(12) 0.0242(11) -0.0043(9) 0.0143(9) -0.0030(9)
C4A 0.0298(12) 0.0268(12) 0.0223(11) 0.0006(9) 0.0137(10) -0.0102(10)
C5A 0.0265(11) 0.0174(11) 0.0217(11) 0.0041(9) 0.0073(9) 0.0007(9)
C6A 0.0167(10) 0.0243(11) 0.0198(10) -0.0017(9) 0.0072(9) 0.0001(9)
F2A 0.0263(6) 0.0203(6) 0.0294(6) 0.0014(5) 0.0151(5) 0.0036(5)
F3A 0.0303(7) 0.0355(7) 0.0374(7) -0.0038(6) 0.0237(6) -0.0030(5)
F4A 0.0421(7) 0.0335(7) 0.0357(7) 0.0043(6) 0.0237(6) -0.0101(6)
F5A 0.0394(7) 0.0224(6) 0.0364(7) 0.0107(6) 0.0145(6) 0.0030(6)
F6A 0.0237(6) 0.0231(6) 0.0327(7) 0.0035(5) 0.0125(5) 0.0046(5)
C1B 0.0194(10) 0.0206(11) 0.0238(11) -0.0003(9) 0.0137(9) -0.0051(8)
C2B 0.0235(11) 0.0235(11) 0.0226(11) 0.0006(9) 0.0123(10) -0.0032(9)
C3B 0.0305(12) 0.0199(11) 0.0350(13) -0.0054(10) 0.0230(11) -0.0034(9)
C4B 0.0295(12) 0.0322(13) 0.0269(12) -0.0129(10) 0.0202(10) -0.0126(10)
C5B 0.0197(11) 0.0390(13) 0.0189(11) 0.0009(10) 0.0083(9) -0.0073(10)
C6B 0.0222(11) 0.0220(11) 0.0247(11) -0.0005(9) 0.0138(10) -0.0028(9)
F2B 0.0331(7) 0.0226(6) 0.0296(7) 0.0009(5) 0.0137(6) 0.0061(5)
F3B 0.0425(7) 0.0235(7) 0.0458(8) -0.0103(6) 0.0289(6) -0.0030(6)
F4B 0.0392(7) 0.0498(8) 0.0340(7) -0.0232(6) 0.0207(6) -0.0159(6)
F5B 0.0282(7) 0.0515(8) 0.0220(7) -0.0018(6) 0.0070(6) -0.0059(6)
F6B 0.0253(6) 0.0257(6) 0.0254(6) 0.0032(5) 0.0089(5) 0.0025(5)
C1C 0.0208(10) 0.0159(10) 0.0220(11) -0.0018(8) 0.0117(9) 0.0020(8)
C2C 0.0206(11) 0.0214(11) 0.0218(11) -0.0042(9) 0.0085(9) -0.0023(9)
C3C 0.0318(12) 0.0163(11) 0.0268(12) 0.0044(9) 0.0149(10) -0.0022(9)
C4C 0.0303(12) 0.0240(11) 0.0208(11) 0.0053(9) 0.0050(10) 0.0051(10)
C5C 0.0196(11) 0.0225(11) 0.0258(11) -0.0032(9) 0.0056(9) -0.0005(9)
C6C 0.0218(11) 0.0140(10) 0.0259(11) 0.0004(9) 0.0122(9) -0.0010(9)
F2C 0.0261(6) 0.0258(6) 0.0252(6) 0.0000(5) 0.0090(5) -0.0080(5)
F3C 0.0419(7) 0.0263(7) 0.0312(7) 0.0080(5) 0.0139(6) -0.0061(6)
F4C 0.0420(8) 0.0375(7) 0.0288(7) 0.0131(6) 0.0009(6) -0.0008(6)
F5C 0.0272(7) 0.0330(7) 0.0306(7) 0.0009(6) 0.0004(6) -0.0047(6)
F6C 0.0243(6) 0.0202(6) 0.0273(6) 0.0008(5) 0.0090(5) -0.0043(5)
C1D 0.0202(11) 0.0168(10) 0.0183(10) 0.0038(8) 0.0077(9) -0.0002(8)
C2D 0.0238(11) 0.0193(11) 0.0191(10) 0.0037(9) 0.0096(9) -0.0002(9)
C3D 0.0168(11) 0.0292(12) 0.0242(11) 0.0088(10) 0.0090(9) 0.0013(9)
C4D 0.0261(12) 0.0348(12) 0.0253(11) 0.0062(10) 0.0174(10) 0.0105(10)
C5D 0.0279(12) 0.0273(12) 0.0195(11) -0.0028(9) 0.0106(9) 0.0032(10)
C6D 0.0170(10) 0.0221(11) 0.0227(11) 0.0022(9) 0.0075(9) -0.0022(9)
F2D 0.0242(6) 0.0240(6) 0.0305(7) -0.0040(5) 0.0121(5) -0.0064(5)
F3D 0.0200(6) 0.0371(7) 0.0384(7) 0.0084(6) 0.0139(6) -0.0005(5)
F4D 0.0331(7) 0.0532(8) 0.0390(7) 0.0001(6) 0.0244(6) 0.0111(6)
F5D 0.0372(7) 0.0399(8) 0.0326(7) -0.0123(6) 0.0162(6) 0.0043(6)
F6D 0.0224(6) 0.0270(6) 0.0288(6) -0.0066(5) 0.0098(5) -0.0035(5)
C1T 0.031(5) 0.040(5) 0.030(4) -0.018(4) 0.010(3) -0.001(4)
C2T 0.030(4) 0.043(9) 0.020(7) -0.010(5) 0.009(3) 0.001(4)
C3T 0.056(5) 0.039(6) 0.035(6) -0.018(4) 0.014(4) 0.008(4)
C4T 0.062(6) 0.056(9) 0.047(6) -0.038(6) 0.036(4) -0.038(5)
C5T 0.037(5) 0.071(9) 0.043(6) -0.036(7) 0.015(4) -0.012(8)
C6T 0.040(5) 0.058(14) 0.038(10) -0.019(7) 0.010(4) 0.006(7)
C7T 0.045(3) 0.060(4) 0.030(3) -0.011(3) 0.010(2) 0.013(2)
C1T' 0.100(15) 0.051(13) 0.069(13) -0.040(10) 0.057(11) -0.052(12)
C2T' 0.031(8) 0.06(2) 0.057(19) -0.032(15) 0.008(10) 0.006(14)
C3T' 0.072(12) 0.053(12) 0.022(6) -0.010(7) 0.006(6) 0.032(10)
C4T' 0.076(13) 0.047(11) 0.030(6) -0.017(7) 0.035(7) -0.025(7)
C5T' 0.044(6) 0.051(13) 0.030(9) -0.008(6) 0.016(4) 0.001(5)
C6T' 0.044(6) 0.051(13) 0.030(9) -0.008(6) 0.016(4) 0.001(5)
C7T' 0.144(10) 0.063(6) 0.081(7) -0.040(5) 0.071(7) -0.038(6)

loop_
_atom_type_symbol
_atom_type_description
_atom_type_scat_dispersion_real
_atom_type_scat_dispersion_imag
_atom_type_scat_source
C C 0.0033 0.0016 'International Tables Vol C Tables 4.2.6.8 and 6.1.1.4'
H H 0.0000 0.0000 'International Tables Vol C Tables 4.2.6.8 and 6.1.1.4'
B B 0.0013 0.0007 'International Tables Vol C Tables 4.2.6.8 and 6.1.1.4'
N N 0.0061 0.0033 'International Tables Vol C Tables 4.2.6.8 and 6.1.1.4'
O O 0.0106 0.0060 'International Tables Vol C Tables 4.2.6.8 and 6.1.1.4'
F F 0.0171 0.0103 'International Tables Vol C Tables 4.2.6.8 and 6.1.1.4'

loop_
_geom_angle_atom_site_label_1
_geom_angle_atom_site_label_2
_geom_angle_atom_site_label_3
_geom_angle
_geom_angle_site_symmetry_1
_geom_angle_site_symmetry_3
_geom_angle_publ_flag
O1 B1 N4 122.41(19) . . ?
O1 B1 N1 124.44(18) . . ?
N4 B1 N1 113.09(17) . . ?
B1 O1 C21 122.06(16) . . ?
N2 N1 C2 114.21(15) . . ?
N2 N1 B1 121.11(16) . . ?
C2 N1 B1 124.45(16) . . ?
N1 N2 C1 118.59(16) . . ?
N4 N3 C1 116.64(16) . . ?
N3 N4 C8 116.39(15) . . ?
N3 N4 B1 123.98(16) . . ?
C8 N4 B1 119.47(16) . . ?
N3 C1 N2 126.37(17) . . ?
N3 C1 C14 115.86(17) . . ?
N2 C1 C14 117.71(17) . . ?
C3 C2 C7 120.12(19) . . ?
C3 C2 N1 119.98(17) . . ?
C7 C2 N1 119.90(17) . . ?
C4 C3 C2 119.3(2) . . ?
C4 C3 H3 121.4(13) . . ?
C2 C3 H3 119.3(13) . . ?
C3 C4 C5 121.6(2) . . ?
C3 C4 H4 117.5(13) . . ?
C5 C4 H4 120.9(12) . . ?
C4 C5 C6 117.79(19) . . ?
C4 C5 C20 121.2(2) . . ?
C6 C5 C20 121.0(2) . . ?
C7 C6 C5 121.5(2) . . ?
C7 C6 H6 119.2(13) . . ?
C5 C6 H6 119.2(13) . . ?
C6 C7 C2 119.6(2) . . ?
C6 C7 H7 120.9(12) . . ?
C2 C7 H7 119.5(12) . . ?
C13 C8 C9 122.12(18) . . ?
C13 C8 N4 120.44(17) . . ?
C9 C8 N4 117.39(17) . . ?
C10 C9 C8 117.73(18) . . ?
C10 C9 C21 118.81(18) . . ?
C8 C9 C21 123.46(18) . . ?
C11 C10 C9 120.65(19) . . ?
C11 C10 H10 121.2(12) . . ?
C9 C10 H10 118.2(12) . . ?
C10 C11 C12 120.7(2) . . ?
C10 C11 H11 121.0(11) . . ?
C12 C11 H11 118.3(11) . . ?
C13 C12 C11 120.0(2) . . ?
C13 C12 H12 118.8(12) . . ?
C11 C12 H12 121.1(12) . . ?
C12 C13 C8 118.7(2) . . ?
C12 C13 H13 121.7(12) . . ?
C8 C13 H13 119.6(13) . . ?
C15 C14 C19 119.31(19) . . ?
C15 C14 C1 120.94(18) . . ?
C19 C14 C1 119.73(18) . . ?
C16 C15 C14 120.2(2) . . ?
C16 C15 H15 121.9(13) . . ?
C14 C15 H15 117.8(13) . . ?
C17 C16 C15 120.2(2) . . ?
C17 C16 H16 119.8(12) . . ?
C15 C16 H16 119.9(12) . . ?
C16 C17 C18 120.0(2) . . ?
C16 C17 H17 119.1(12) . . ?
C18 C17 H17 120.9(12) . . ?
C17 C18 C19 120.3(2) . . ?
C17 C18 H18 120.2(12) . . ?
C19 C18 H18 119.5(12) . . ?
C18 C19 C14 119.9(2) . . ?
C18 C19 H19 120.0(12) . . ?
C14 C19 H19 120.0(12) . . ?
C5 C20 H20A 109.5 . . ?
C5 C20 H20B 109.5 . . ?
H20A C20 H20B 109.5 . . ?
C5 C20 H20C 109.5 . . ?
H20A C20 H20C 109.5 . . ?
H20B C20 H20C 109.5 . . ?
C5 C20 H20D 109.5 . . ?
H20A C20 H20D 141.1 . . ?
H20B C20 H20D 56.3 . . ?
H20C C20 H20D 56.3 . . ?
C5 C20 H20E 109.5 . . ?
H20A C20 H20E 56.3 . . ?
H20B C20 H20E 141.1 . . ?
H20C C20 H20E 56.3 . . ?
H20D C20 H20E 109.5 . . ?
C5 C20 H20F 109.5 . . ?
H20A C20 H20F 56.3 . . ?
H20B C20 H20F 56.3 . . ?
H20C C20 H20F 141.1 . . ?
H20D C20 H20F 109.5 . . ?
H20E C20 H20F 109.5 . . ?
O1 C21 C9 113.98(16) . . ?
O1 C21 H21A 106.0(12) . . ?
C9 C21 H21A 111.3(12) . . ?
O1 C21 H21B 104.8(12) . . ?
C9 C21 H21B 109.5(12) . . ?
H21A C21 H21B 111.1(17) . . ?
C1C B2 C1B 114.38(16) . . ?
C1C B2 C1D 103.06(15) . . ?
C1B B2 C1D 112.86(16) . . ?
C1C B2 C1A 112.42(16) . . ?
C1B B2 C1A 99.65(15) . . ?
C1D B2 C1A 115.00(16) . . ?
C6A C1A C2A 112.93(17) . . ?
C6A C1A B2 127.86(17) . . ?
C2A C1A B2 118.54(16) . . ?
F2A C2A C3A 116.17(17) . . ?
F2A C2A C1A 119.40(16) . . ?
C3A C2A C1A 124.43(18) . . ?
F3A C3A C2A 120.61(18) . . ?
F3A C3A C4A 119.54(17) . . ?
C2A C3A C4A 119.85(18) . . ?
F4A C4A C5A 120.92(18) . . ?
F4A C4A C3A 120.26(18) . . ?
C5A C4A C3A 118.83(18) . . ?
F5A C5A C4A 120.13(17) . . ?
F5A C5A C6A 120.43(17) . . ?
C4A C5A C6A 119.44(18) . . ?
F6A C6A C1A 120.58(16) . . ?
F6A C6A C5A 114.92(17) . . ?
C1A C6A C5A 124.49(18) . . ?
C2B C1B C6B 113.09(17) . . ?
C2B C1B B2 127.55(17) . . ?
C6B C1B B2 118.91(17) . . ?
F2B C2B C3B 115.00(17) . . ?
F2B C2B C1B 120.95(17) . . ?
C3B C2B C1B 124.05(19) . . ?
F3B C3B C4B 119.53(18) . . ?
F3B C3B C2B 120.63(19) . . ?
C4B C3B C2B 119.83(18) . . ?
F4B C4B C3B 120.56(19) . . ?
F4B C4B C5B 120.33(19) . . ?
C3B C4B C5B 119.10(18) . . ?
F5B C5B C4B 120.08(18) . . ?
F5B C5B C6B 120.70(19) . . ?
C4B C5B C6B 119.22(19) . . ?
F6B C6B C5B 115.98(17) . . ?
F6B C6B C1B 119.35(17) . . ?
C5B C6B C1B 124.67(19) . . ?
C6C C1C C2C 112.78(17) . . ?
C6C C1C B2 126.99(17) . . ?
C2C C1C B2 120.02(17) . . ?
F2C C2C C3C 116.18(17) . . ?
F2C C2C C1C 118.91(17) . . ?
C3C C2C C1C 124.91(18) . . ?
F3C C3C C4C 120.03(18) . . ?
F3C C3C C2C 120.68(18) . . ?
C4C C3C C2C 119.29(18) . . ?
F4C C4C C5C 120.51(19) . . ?
F4C C4C C3C 120.93(18) . . ?
C5C C4C C3C 118.56(18) . . ?
F5C C5C C4C 119.54(18) . . ?
F5C C5C C6C 120.38(17) . . ?
C4C C5C C6C 120.07(18) . . ?
F6C C6C C5C 114.55(16) . . ?
F6C C6C C1C 121.13(17) . . ?
C5C C6C C1C 124.32(18) . . ?
C2D C1D C6D 112.82(17) . . ?
C2D C1D B2 127.08(17) . . ?
C6D C1D B2 119.71(16) . . ?
F2D C2D C3D 114.84(17) . . ?
F2D C2D C1D 121.26(17) . . ?
C3D C2D C1D 123.90(18) . . ?
F3D C3D C4D 119.62(17) . . ?
F3D C3D C2D 120.28(18) . . ?
C4D C3D C2D 120.10(18) . . ?
F4D C4D C3D 120.55(18) . . ?
F4D C4D C5D 120.44(19) . . ?
C3D C4D C5D 119.01(18) . . ?
F5D C5D C4D 119.94(17) . . ?
F5D C5D C6D 121.20(18) . . ?
C4D C5D C6D 118.85(19) . . ?
F6D C6D C5D 115.81(17) . . ?
F6D C6D C1D 118.91(16) . . ?
C5D C6D C1D 125.29(18) . . ?
C6T C1T C2T 118.7(10) . . ?
C6T C1T C7T 120.9(9) . . ?
C2T C1T C7T 120.3(10) . . ?
C3T C2T C1T 118.9(11) . . ?
C3T C2T H2T 120.5 . . ?
C1T C2T H2T 120.5 . . ?
C2T C3T C4T 119.8(11) . . ?
C2T C3T H3T 120.1 . . ?
C4T C3T H3T 120.1 . . ?
C5T C4T C3T 120.3(13) . . ?
C5T C4T H4T 119.9 . . ?
C3T C4T H4T 119.9 . . ?
C4T C5T C6T 121.3(17) . . ?
C4T C5T H5T 119.3 . . ?
C6T C5T H5T 119.3 . . ?
C1T C6T C5T 120.9(16) . . ?
C1T C6T H6T 119.5 . . ?
C5T C6T H6T 119.5 . . ?
C1T C7T H7T1 109.5 . . ?
C1T C7T H7T2 109.5 . . ?
H7T1 C7T H7T2 109.5 . . ?
C1T C7T H7T3 109.5 . . ?
H7T1 C7T H7T3 109.5 . . ?
H7T2 C7T H7T3 109.5 . . ?
C6T' C1T' C2T' 118.2(16) . . ?
C6T' C1T' C7T' 124(2) . . ?
C2T' C1T' C7T' 117.3(17) . . ?
C3T' C2T' C1T' 120.1(18) . . ?
C3T' C2T' H2T' 120.0 . . ?
C1T' C2T' H2T' 120.0 . . ?
C2T' C3T' C4T' 118.5(18) . . ?
C2T' C3T' H3T' 120.8 . . ?
C4T' C3T' H3T' 120.8 . . ?
C5T' C4T' C3T' 121.0(17) . . ?
C5T' C4T' H4T' 119.5 . . ?
C3T' C4T' H4T' 119.5 . . ?
C4T' C5T' C6T' 122(2) . . ?
C4T' C5T' H5T' 119.2 . . ?
C6T' C5T' H5T' 119.2 . . ?
C1T' C6T' C5T' 120.5(18) . . ?
C1T' C6T' H6T' 119.7 . . ?
C5T' C6T' H6T' 119.7 . . ?
C1T' C7T' H7T4 109.5 . . ?
C1T' C7T' H7T5 109.5 . . ?
H7T4 C7T' H7T5 109.5 . . ?
C1T' C7T' H7T6 109.5 . . ?
H7T4 C7T' H7T6 109.5 . . ?
H7T5 C7T' H7T6 109.5 . . ?

loop_
_geom_bond_atom_site_label_1
_geom_bond_atom_site_label_2
_geom_bond_distance
_geom_bond_site_symmetry_2
_geom_bond_publ_flag
B1 O1 1.333(3) . ?
B1 N4 1.451(3) . ?
B1 N1 1.460(3) . ?
O1 C21 1.451(2) . ?
N1 N2 1.334(2) . ?
N1 C2 1.437(2) . ?
N2 C1 1.339(2) . ?
N3 N4 1.319(2) . ?
N3 C1 1.339(2) . ?
N4 C8 1.429(2) . ?
C1 C14 1.479(3) . ?
C2 C3 1.391(3) . ?
C2 C7 1.392(3) . ?
C3 C4 1.382(3) . ?
C3 H3 0.95(2) . ?
C4 C5 1.393(3) . ?
C4 H4 0.99(2) . ?
C5 C6 1.396(3) . ?
C5 C20 1.501(3) . ?
C6 C7 1.377(3) . ?
C6 H6 0.98(2) . ?
C7 H7 0.96(2) . ?
C8 C13 1.395(3) . ?
C8 C9 1.395(3) . ?
C9 C10 1.390(3) . ?
C9 C21 1.501(3) . ?
C10 C11 1.382(3) . ?
C10 H10 0.95(2) . ?
C11 C12 1.387(3) . ?
C11 H11 0.98(2) . ?
C12 C13 1.379(3) . ?
C12 H12 0.98(2) . ?
C13 H13 0.95(2) . ?
C14 C15 1.394(3) . ?
C14 C19 1.397(3) . ?
C15 C16 1.385(3) . ?
C15 H15 0.95(2) . ?
C16 C17 1.383(3) . ?
C16 H16 0.96(2) . ?
C17 C18 1.385(3) . ?
C17 H17 0.97(2) . ?
C18 C19 1.388(3) . ?
C18 H18 0.97(2) . ?
C19 H19 0.99(2) . ?
C20 H20A 0.9800 . ?
C20 H20B 0.9800 . ?
C20 H20C 0.9800 . ?
C20 H20D 0.9800 . ?
C20 H20E 0.9800 . ?
C20 H20F 0.9800 . ?
C21 H21A 1.03(2) . ?
C21 H21B 1.01(2) . ?
B2 C1C 1.652(3) . ?
B2 C1B 1.654(3) . ?
B2 C1D 1.658(3) . ?
B2 C1A 1.663(3) . ?
C1A C6A 1.386(3) . ?
C1A C2A 1.394(3) . ?
C2A F2A 1.353(2) . ?
C2A C3A 1.374(3) . ?
C3A F3A 1.357(2) . ?
C3A C4A 1.374(3) . ?
C4A F4A 1.350(2) . ?
C4A C5A 1.370(3) . ?
C5A F5A 1.344(2) . ?
C5A C6A 1.387(3) . ?
C6A F6A 1.358(2) . ?
C1B C2B 1.388(3) . ?
C1B C6B 1.393(3) . ?
C2B F2B 1.353(2) . ?
C2B C3B 1.382(3) . ?
C3B F3B 1.351(2) . ?
C3B C4B 1.369(3) . ?
C4B F4B 1.349(2) . ?
C4B C5B 1.374(3) . ?
C5B F5B 1.353(2) . ?
C5B C6B 1.377(3) . ?
C6B F6B 1.356(2) . ?
C1C C6C 1.382(3) . ?
C1C C2C 1.393(3) . ?
C2C F2C 1.359(2) . ?
C2C C3C 1.376(3) . ?
C3C F3C 1.348(2) . ?
C3C C4C 1.374(3) . ?
C4C F4C 1.344(2) . ?
C4C C5C 1.371(3) . ?
C5C F5C 1.353(2) . ?
C5C C6C 1.380(3) . ?
C6C F6C 1.363(2) . ?
C1D C2D 1.390(3) . ?
C1D C6D 1.392(3) . ?
C2D F2D 1.357(2) . ?
C2D C3D 1.384(3) . ?
C3D F3D 1.356(2) . ?
C3D C4D 1.370(3) . ?
C4D F4D 1.350(2) . ?
C4D C5D 1.377(3) . ?
C5D F5D 1.345(2) . ?
C5D C6D 1.377(3) . ?
C6D F6D 1.359(2) . ?
C1T C6T 1.35(2) . ?
C1T C2T 1.434(15) . ?
C1T C7T 1.521(10) . ?
C2T C3T 1.372(9) . ?
C2T H2T 0.9500 . ?
C3T C4T 1.406(17) . ?
C3T H3T 0.9500 . ?
C4T C5T 1.323(19) . ?
C4T H4T 0.9500 . ?
C5T C6T 1.380(17) . ?
C5T H5T 0.9500 . ?
C6T H6T 0.9500 . ?
C7T H7T1 0.9800 . ?
C7T H7T2 0.9800 . ?
C7T H7T3 0.9800 . ?
C1T' C6T' 1.35(3) . ?
C1T' C2T' 1.44(2) . ?
C1T' C7T' 1.533(15) . ?
C2T' C3T' 1.360(17) . ?
C2T' H2T' 0.9500 . ?
C3T' C4T' 1.41(3) . ?
C3T' H3T' 0.9500 . ?
C4T' C5T' 1.31(3) . ?
C4T' H4T' 0.9500 . ?
C5T' C6T' 1.382(18) . ?
C5T' H5T' 0.9500 . ?
C6T' H6T' 0.9500 . ?
C7T' H7T4 0.9800 . ?
C7T' H7T5 0.9800 . ?
C7T' H7T6 0.9800 . ?

loop_
_geom_hbond_atom_site_label_D
_geom_hbond_atom_site_label_H
_geom_hbond_atom_site_label_A
_geom_hbond_distance_DH
_geom_hbond_distance_HA
_geom_hbond_distance_DA
_geom_hbond_angle_DHA
_geom_hbond_site_symmetry_A
C3 H3 O1 0.95(2) 2.23(2) 2.854(3) 122.2(16) .
C21 H21A F3A 1.03(2) 2.48(2) 3.312(3) 137.5(16) 2_656
C21 H21B F6C 1.01(2) 2.62(2) 3.437(3) 138.2(15) 3_666

loop_
_geom_torsion_atom_site_label_1
_geom_torsion_atom_site_label_2
_geom_torsion_atom_site_label_3
_geom_torsion_atom_site_label_4
_geom_torsion
_geom_torsion_site_symmetry_1
_geom_torsion_site_symmetry_2
_geom_torsion_site_symmetry_3
_geom_torsion_site_symmetry_4
_geom_torsion_publ_flag
N4 B1 O1 C21 -2.0(3) . . . . ?
N1 B1 O1 C21 -179.00(18) . . . . ?
O1 B1 N1 N2 -177.88(17) . . . . ?
N4 B1 N1 N2 4.8(2) . . . . ?
O1 B1 N1 C2 8.0(3) . . . . ?
N4 B1 N1 C2 -169.28(16) . . . . ?
C2 N1 N2 C1 172.92(16) . . . . ?
B1 N1 N2 C1 -1.8(2) . . . . ?
C1 N3 N4 C8 -173.85(16) . . . . ?
C1 N3 N4 B1 1.4(3) . . . . ?
O1 B1 N4 N3 177.92(17) . . . . ?
N1 B1 N4 N3 -4.7(3) . . . . ?
O1 B1 N4 C8 -7.0(3) . . . . ?
N1 B1 N4 C8 170.37(16) . . . . ?
N4 N3 C1 N2 2.4(3) . . . . ?
N4 N3 C1 C14 179.54(16) . . . . ?
N1 N2 C1 N3 -2.2(3) . . . . ?
N1 N2 C1 C14 -179.29(16) . . . . ?
N2 N1 C2 C3 160.11(17) . . . . ?
B1 N1 C2 C3 -25.4(3) . . . . ?
N2 N1 C2 C7 -21.1(2) . . . . ?
B1 N1 C2 C7 153.43(19) . . . . ?
C7 C2 C3 C4 -1.6(3) . . . . ?
N1 C2 C3 C4 177.25(18) . . . . ?
C2 C3 C4 C5 -0.5(3) . . . . ?
C3 C4 C5 C6 2.0(3) . . . . ?
C3 C4 C5 C20 -179.2(2) . . . . ?
C4 C5 C6 C7 -1.5(3) . . . . ?
C20 C5 C6 C7 179.7(2) . . . . ?
C5 C6 C7 C2 -0.4(3) . . . . ?
C3 C2 C7 C6 2.0(3) . . . . ?
N1 C2 C7 C6 -176.80(18) . . . . ?
N3 N4 C8 C13 4.1(3) . . . . ?
B1 N4 C8 C13 -171.35(18) . . . . ?
N3 N4 C8 C9 -178.38(16) . . . . ?
B1 N4 C8 C9 6.1(3) . . . . ?
C13 C8 C9 C10 0.1(3) . . . . ?
N4 C8 C9 C10 -177.33(17) . . . . ?
C13 C8 C9 C21 -179.57(19) . . . . ?
N4 C8 C9 C21 3.0(3) . . . . ?
C8 C9 C10 C11 0.6(3) . . . . ?
C21 C9 C10 C11 -179.66(19) . . . . ?
C9 C10 C11 C12 -1.0(3) . . . . ?
C10 C11 C12 C13 0.6(3) . . . . ?
C11 C12 C13 C8 0.1(3) . . . . ?
C9 C8 C13 C12 -0.5(3) . . . . ?
N4 C8 C13 C12 176.90(18) . . . . ?
N3 C1 C14 C15 -178.23(18) . . . . ?
N2 C1 C14 C15 -0.9(3) . . . . ?
N3 C1 C14 C19 0.3(3) . . . . ?
N2 C1 C14 C19 177.67(17) . . . . ?
C19 C14 C15 C16 -0.7(3) . . . . ?
C1 C14 C15 C16 177.83(19) . . . . ?
C14 C15 C16 C17 0.2(3) . . . . ?
C15 C16 C17 C18 0.8(3) . . . . ?
C16 C17 C18 C19 -1.3(3) . . . . ?
C17 C18 C19 C14 0.8(3) . . . . ?
C15 C14 C19 C18 0.2(3) . . . . ?
C1 C14 C19 C18 -178.33(18) . . . . ?
B1 O1 C21 C9 10.3(3) . . . . ?
C10 C9 C21 O1 169.31(17) . . . . ?
C8 C9 C21 O1 -11.0(3) . . . . ?
C1C B2 C1A C6A 133.72(19) . . . . ?
C1B B2 C1A C6A -104.7(2) . . . . ?
C1D B2 C1A C6A 16.2(3) . . . . ?
C1C B2 C1A C2A -56.4(2) . . . . ?
C1B B2 C1A C2A 65.2(2) . . . . ?
C1D B2 C1A C2A -173.89(16) . . . . ?
C6A C1A C2A F2A -179.40(16) . . . . ?
B2 C1A C2A F2A 9.2(3) . . . . ?
C6A C1A C2A C3A 0.6(3) . . . . ?
B2 C1A C2A C3A -170.73(18) . . . . ?
F2A C2A C3A F3A -1.4(3) . . . . ?
C1A C2A C3A F3A 178.60(17) . . . . ?
F2A C2A C3A C4A 178.63(17) . . . . ?
C1A C2A C3A C4A -1.4(3) . . . . ?
F3A C3A C4A F4A 1.2(3) . . . . ?
C2A C3A C4A F4A -178.76(17) . . . . ?
F3A C3A C4A C5A -178.51(17) . . . . ?
C2A C3A C4A C5A 1.5(3) . . . . ?
F4A C4A C5A F5A -0.7(3) . . . . ?
C3A C4A C5A F5A 179.04(18) . . . . ?
F4A C4A C5A C6A 179.33(17) . . . . ?
C3A C4A C5A C6A -0.9(3) . . . . ?
C2A C1A C6A F6A -179.39(16) . . . . ?
B2 C1A C6A F6A -9.0(3) . . . . ?
C2A C1A C6A C5A 0.0(3) . . . . ?
B2 C1A C6A C5A 170.35(18) . . . . ?
F5A C5A C6A F6A -0.4(3) . . . . ?
C4A C5A C6A F6A 179.59(17) . . . . ?
F5A C5A C6A C1A -179.77(17) . . . . ?
C4A C5A C6A C1A 0.2(3) . . . . ?
C1C B2 C1B C2B 16.0(3) . . . . ?
C1D B2 C1B C2B 133.36(19) . . . . ?
C1A B2 C1B C2B -104.2(2) . . . . ?
C1C B2 C1B C6B -172.42(16) . . . . ?
C1D B2 C1B C6B -55.0(2) . . . . ?
C1A B2 C1B C6B 67.5(2) . . . . ?
C6B C1B C2B F2B -177.95(16) . . . . ?
B2 C1B C2B F2B -5.9(3) . . . . ?
C6B C1B C2B C3B 1.5(3) . . . . ?
B2 C1B C2B C3B 173.49(18) . . . . ?
F2B C2B C3B F3B 0.4(3) . . . . ?
C1B C2B C3B F3B -179.01(17) . . . . ?
F2B C2B C3B C4B 179.80(17) . . . . ?
C1B C2B C3B C4B 0.4(3) . . . . ?
F3B C3B C4B F4B -1.2(3) . . . . ?
C2B C3B C4B F4B 179.38(17) . . . . ?
F3B C3B C4B C5B 177.53(17) . . . . ?
C2B C3B C4B C5B -1.9(3) . . . . ?
F4B C4B C5B F5B 0.6(3) . . . . ?
C3B C4B C5B F5B -178.18(17) . . . . ?
F4B C4B C5B C6B -179.83(17) . . . . ?
C3B C4B C5B C6B 1.4(3) . . . . ?
F5B C5B C6B F6B 0.5(3) . . . . ?
C4B C5B C6B F6B -179.09(16) . . . . ?
F5B C5B C6B C1B -179.84(17) . . . . ?
C4B C5B C6B C1B 0.6(3) . . . . ?
C2B C1B C6B F6B 177.72(16) . . . . ?
B2 C1B C6B F6B 4.9(3) . . . . ?
C2B C1B C6B C5B -1.9(3) . . . . ?
B2 C1B C6B C5B -174.73(18) . . . . ?
C1B B2 C1C C6C -131.41(19) . . . . ?
C1D B2 C1C C6C 105.7(2) . . . . ?
C1A B2 C1C C6C -18.7(3) . . . . ?
C1B B2 C1C C2C 54.2(2) . . . . ?
C1D B2 C1C C2C -68.6(2) . . . . ?
C1A B2 C1C C2C 166.96(16) . . . . ?
C6C C1C C2C F2C -178.34(16) . . . . ?
B2 C1C C2C F2C -3.2(3) . . . . ?
C6C C1C C2C C3C 2.4(3) . . . . ?
B2 C1C C2C C3C 177.51(18) . . . . ?
F2C C2C C3C F3C -1.7(3) . . . . ?
C1C C2C C3C F3C 177.53(17) . . . . ?
F2C C2C C3C C4C 177.62(17) . . . . ?
C1C C2C C3C C4C -3.1(3) . . . . ?
F3C C3C C4C F4C 1.3(3) . . . . ?
C2C C3C C4C F4C -178.05(18) . . . . ?
F3C C3C C4C C5C -178.89(18) . . . . ?
C2C C3C C4C C5C 1.7(3) . . . . ?
F4C C4C C5C F5C 0.0(3) . . . . ?
C3C C4C C5C F5C -179.80(18) . . . . ?
F4C C4C C5C C6C 179.75(18) . . . . ?
C3C C4C C5C C6C 0.0(3) . . . . ?
F5C C5C C6C F6C -0.4(3) . . . . ?
C4C C5C C6C F6C 179.83(17) . . . . ?
F5C C5C C6C C1C 179.21(17) . . . . ?
C4C C5C C6C C1C -0.6(3) . . . . ?
C2C C1C C6C F6C 179.04(16) . . . . ?
B2 C1C C6C F6C 4.4(3) . . . . ?
C2C C1C C6C C5C -0.6(3) . . . . ?
B2 C1C C6C C5C -175.24(19) . . . . ?
C1C B2 C1D C2D 106.9(2) . . . . ?
C1B B2 C1D C2D -17.0(3) . . . . ?
C1A B2 C1D C2D -130.4(2) . . . . ?
C1C B2 C1D C6D -65.5(2) . . . . ?
C1B B2 C1D C6D 170.62(16) . . . . ?
C1A B2 C1D C6D 57.2(2) . . . . ?
C6D C1D C2D F2D 177.49(16) . . . . ?
B2 C1D C2D F2D 4.7(3) . . . . ?
C6D C1D C2D C3D -2.1(3) . . . . ?
B2 C1D C2D C3D -174.89(18) . . . . ?
F2D C2D C3D F3D 1.8(3) . . . . ?
C1D C2D C3D F3D -178.59(17) . . . . ?
F2D C2D C3D C4D -177.67(17) . . . . ?
C1D C2D C3D C4D 1.9(3) . . . . ?
F3D C3D C4D F4D -0.5(3) . . . . ?
C2D C3D C4D F4D 179.02(17) . . . . ?
F3D C3D C4D C5D 179.63(17) . . . . ?
C2D C3D C4D C5D -0.9(3) . . . . ?
F4D C4D C5D F5D 0.5(3) . . . . ?
C3D C4D C5D F5D -179.60(17) . . . . ?
F4D C4D C5D C6D -179.66(17) . . . . ?
C3D C4D C5D C6D 0.2(3) . . . . ?
F5D C5D C6D F6D -0.6(3) . . . . ?
C4D C5D C6D F6D 179.57(17) . . . . ?
F5D C5D C6D C1D 179.25(17) . . . . ?
C4D C5D C6D C1D -0.6(3) . . . . ?
C2D C1D C6D F6D -178.74(16) . . . . ?
B2 C1D C6D F6D -5.3(3) . . . . ?
C2D C1D C6D C5D 1.4(3) . . . . ?
B2 C1D C6D C5D 174.83(18) . . . . ?
C6T C1T C2T C3T -1(2) . . . . ?
C7T C1T C2T C3T -178.9(9) . . . . ?
C1T C2T C3T C4T 0.7(19) . . . . ?
C2T C3T C4T C5T 0(2) . . . . ?
C3T C4T C5T C6T 1(3) . . . . ?
C2T C1T C6T C5T 2(2) . . . . ?
C7T C1T C6T C5T 179.5(14) . . . . ?
C4T C5T C6T C1T -2(3) . . . . ?
C6T' C1T' C2T' C3T' 2(5) . . . . ?
C7T' C1T' C2T' C3T' 178(3) . . . . ?
C1T' C2T' C3T' C4T' 0(4) . . . . ?
C2T' C3T' C4T' C5T' -3(4) . . . . ?
C3T' C4T' C5T' C6T' 4(5) . . . . ?
C2T' C1T' C6T' C5T' -1(4) . . . . ?
C7T' C1T' C6T' C5T' -176(3) . . . . ?
C4T' C5T' C6T' C1T' -2(5) . . . . ?
